data_1575443
loop_
_publ_author_name
'Losev, Mikhail A.'
'Yessengazin, Azamat'
'Fayzullin, Robert R.'
'Khaskin, Eugene'

_publ_section_title
;
 Synthesis of a series of PNC pincer ligand-supported Pt complexes, and an
 initial exploration of their reactivity.
;
_journal_issue 36
_journal_name_full 'Dalton transactions (Cambridge, England : 2003)'
_journal_page_first 13712
_journal_page_last 13721
_journal_paper_doi 10.1039/d5dt01800e
_journal_volume 54
_journal_year 2025
_chemical_formula_moiety 'C22 H33 N O P Pt S, B F4, C2 H6 O S'
_chemical_formula_sum 'C24 H39 B F4 N O2 P Pt S2'
_chemical_formula_weight 750.55
_space_group_crystal_system monoclinic
_space_group_IT_number 14
_space_group_name_Hall '-P 2ybc'
_space_group_name_H-M_alt 'P 1 21/c 1'
_atom_sites_solution_hydrogens geom
_audit_creation_method SHELXL-2018/3
_audit_update_record
;
2025-03-17 deposited with the CCDC.	2025-08-13 downloaded from the CCDC.
;
_cell_angle_alpha 90
_cell_angle_beta 110.7853(8)
_cell_angle_gamma 90
_cell_formula_units_Z 4
_cell_length_a 13.13135(9)
_cell_length_b 20.20820(14)
_cell_length_c 11.30604(8)
_cell_measurement_reflns_used 32296
_cell_measurement_temperature 100(2)
_cell_measurement_theta_max 79.5640
_cell_measurement_theta_min 3.6050
_cell_volume 2804.92(4)
_computing_cell_refinement 'CrysAlisPro 1.171.44.98a (Rigaku OD, 2025)'
_computing_data_collection 'CrysAlisPro 1.171.44.98a (Rigaku OD, 2025)'
_computing_data_reduction 'CrysAlisPro 1.171.44.98a (Rigaku OD, 2025)'
_computing_molecular_graphics
;
WinGX (Farrugia, 2012); ORTEP-3 (Farrugia, 2012);
PLATON (Spek, 2009); Olex2 (Dolomanov et al., 2009)
;
_computing_publication_material
;
WinGX (Farrugia, 2012); ORTEP-3 (Farrugia, 2012);
PLATON (Spek, 2009); Olex2 (Dolomanov et al., 2009)
;
_computing_structure_refinement 'SHELXL-2018/3 (Sheldrick, 2015)'
_computing_structure_solution 'SHELXT-2018/2 (Sheldrick, 2015)'
_diffrn_ambient_temperature 100(2)
_diffrn_measured_fraction_theta_full 0.998
_diffrn_measured_fraction_theta_max 0.986
_diffrn_measurement_device_type 'Rigaku XtaLAB Pro: Kappa dual offset/far'
_diffrn_measurement_method '\w scans'
_diffrn_radiation_probe x-ray
_diffrn_radiation_type CuK\a
_diffrn_radiation_wavelength 1.54184
_diffrn_reflns_av_R_equivalents 0.0407
_diffrn_reflns_av_unetI/netI 0.0243
_diffrn_reflns_Laue_measured_fraction_full 0.998
_diffrn_reflns_Laue_measured_fraction_max 0.986
_diffrn_reflns_limit_h_max 16
_diffrn_reflns_limit_h_min -16
_diffrn_reflns_limit_k_max 25
_diffrn_reflns_limit_k_min -16
_diffrn_reflns_limit_l_max 14
_diffrn_reflns_limit_l_min -14
_diffrn_reflns_number 44591
_diffrn_reflns_point_group_measured_fraction_full 0.998
_diffrn_reflns_point_group_measured_fraction_max 0.986
_diffrn_reflns_theta_full 67.684
_diffrn_reflns_theta_max 79.723
_diffrn_reflns_theta_min 4.214
_diffrn_source 'microfocus sealed X-ray tube'
_exptl_absorpt_coefficient_mu 11.725
_exptl_absorpt_correction_T_max 1.000
_exptl_absorpt_correction_T_min 0.468
_exptl_absorpt_correction_type gaussian
_exptl_absorpt_process_details
;
CrysAlisPro 1.171.44.98a (Rigaku Oxford Diffraction, 2025).
Numerical absorption correction based on gaussian integration over
a multifaceted crystal model. Empirical absorption correction using
spherical harmonics, frame scaling and detector area scaling,
implemented in SCALE3 ABSPACK scaling algorithm.
;
_exptl_crystal_density_diffrn 1.777
_exptl_crystal_description prism
_exptl_crystal_F_000 1488
_exptl_crystal_size_max 0.176
_exptl_crystal_size_mid 0.036
_exptl_crystal_size_min 0.018
_refine_diff_density_max 1.545
_refine_diff_density_min -1.731
_refine_diff_density_rms 0.126
_refine_ls_extinction_method none
_refine_ls_goodness_of_fit_ref 1.071
_refine_ls_hydrogen_treatment constr
_refine_ls_matrix_type full
_refine_ls_number_parameters 416
_refine_ls_number_reflns 6028
_refine_ls_number_restraints 436
_refine_ls_restrained_S_all 1.101
_refine_ls_R_factor_all 0.0302
_refine_ls_R_factor_gt 0.0292
_refine_ls_shift/su_max 0.004
_refine_ls_shift/su_mean 0.000
_refine_ls_structure_factor_coef Fsqd
_refine_ls_weighting_details 'w=1/[\s^2^(Fo^2^)+(0.0472P)^2^+5.7817P] where P=(Fo^2^+2Fc^2^)/3'
_refine_ls_weighting_scheme calc
_refine_ls_wR_factor_gt 0.0784
_refine_ls_wR_factor_ref 0.0793
_reflns_Friedel_coverage 0.000
_reflns_number_gt 5819
_reflns_number_total 6028
_reflns_threshold_expression 'I > 2\s(I)'
_cod_data_source_file d5dt01800e2.cif
_cod_data_source_block rjk1796
_cod_depositor_comments 'Adding full bibliography for 1575440--1575446.cif.'
_cod_original_sg_symbol_H-M 'P 21/c'
_cod_database_code 1575443
_shelx_shelxl_version_number 2018/3
_shelx_space_group_comment
;
The symmetry employed for this shelxl refinement is uniquely defined
by the following loop, which should always be used as a source of
symmetry information in preference to the above space-group names.
They are only intended as comments.
;
_shelx_estimated_absorpt_t_min 0.232
_shelx_estimated_absorpt_t_max 0.817

loop_
_space_group_symop_operation_xyz
'x, y, z'
'-x, y+1/2, -z+1/2'
'-x, -y, -z'
'x, -y-1/2, z-1/2'

loop_
_atom_site_label
_atom_site_type_symbol
_atom_site_fract_x
_atom_site_fract_y
_atom_site_fract_z
_atom_site_U_iso_or_equiv
_atom_site_adp_type
_atom_site_occupancy
_atom_site_site_symmetry_order
_atom_site_calc_flag
_atom_site_refinement_flags_posn
_atom_site_refinement_flags_adp
_atom_site_refinement_flags_occupancy
_atom_site_disorder_assembly
_atom_site_disorder_group
Pt1 Pt 0.42759(2) 0.57656(2) 0.21796(2) 0.01699(6) Uani 1 1 d . . . . .
S1 S 0.52277(6) 0.66928(4) 0.24283(7) 0.02040(15) Uani 1 1 d . . . . .
P1 P 0.27345(6) 0.60805(4) 0.04382(7) 0.01743(15) Uani 1 1 d . . . . .
O1 O 0.4756(2) 0.72514(12) 0.1573(2) 0.0273(5) Uani 1 1 d . . . . .
N1 N 0.3472(2) 0.48780(14) 0.1927(3) 0.0233(6) Uani 1 1 d . . . . .
C1 C 0.6514(3) 0.6527(2) 0.2291(4) 0.0291(7) Uani 1 1 d . . . . .
H1A H 0.689933 0.618954 0.291023 0.044 Uiso 1 1 calc R U . . .
H1B H 0.694797 0.693406 0.245080 0.044 Uiso 1 1 calc R U . . .
H1C H 0.640225 0.636677 0.143576 0.044 Uiso 1 1 calc R U . . .
C2 C 0.5583(3) 0.70163(19) 0.3992(3) 0.0282(7) Uani 1 1 d . . . . .
H2A H 0.493058 0.719307 0.410918 0.042 Uiso 1 1 calc R U . . .
H2B H 0.612082 0.737087 0.411792 0.042 Uiso 1 1 calc R U . . .
H2C H 0.589402 0.666268 0.460807 0.042 Uiso 1 1 calc R U . . .
C11 C 0.2953(3) 0.59567(18) -0.1098(3) 0.0230(6) Uani 1 1 d . . . . .
C12 C 0.3349(3) 0.52432(19) -0.1108(4) 0.0289(7) Uani 1 1 d . . . . .
H12A H 0.399521 0.516637 -0.035195 0.043 Uiso 1 1 calc R U . . .
H12B H 0.353349 0.517250 -0.186591 0.043 Uiso 1 1 calc R U . . .
H12C H 0.277110 0.493512 -0.111327 0.043 Uiso 1 1 calc R U . . .
C13 C 0.3842(3) 0.6431(2) -0.1165(3) 0.0296(8) Uani 1 1 d . . . . .
H13A H 0.361825 0.688850 -0.110210 0.044 Uiso 1 1 calc R U . . .
H13B H 0.395246 0.636982 -0.197051 0.044 Uiso 1 1 calc R U . . .
H13C H 0.452336 0.633824 -0.046396 0.044 Uiso 1 1 calc R U . . .
C14 C 0.1911(3) 0.6057(2) -0.2262(3) 0.0311(8) Uani 1 1 d . . . . .
H14A H 0.133886 0.576154 -0.220377 0.047 Uiso 1 1 calc R U . . .
H14B H 0.206239 0.595507 -0.303101 0.047 Uiso 1 1 calc R U . . .
H14C H 0.166961 0.651720 -0.229173 0.047 Uiso 1 1 calc R U . . .
C21 C 0.1889(3) 0.68269(17) 0.0453(3) 0.0203(6) Uani 1 1 d . . . . .
C22 C 0.2031(3) 0.69337(19) 0.1842(3) 0.0256(7) Uani 1 1 d . . . . .
H22A H 0.182781 0.652899 0.218164 0.038 Uiso 1 1 calc R U . . .
H22B H 0.156379 0.729903 0.190860 0.038 Uiso 1 1 calc R U . . .
H22C H 0.279379 0.704154 0.232670 0.038 Uiso 1 1 calc R U . . .
C23 C 0.2259(3) 0.74548(18) -0.0043(3) 0.0274(7) Uani 1 1 d . . . . .
H23A H 0.304819 0.750860 0.037482 0.041 Uiso 1 1 calc R U . . .
H23B H 0.188552 0.783997 0.013820 0.041 Uiso 1 1 calc R U . . .
H23C H 0.208116 0.741686 -0.095866 0.041 Uiso 1 1 calc R U . . .
C24 C 0.0671(3) 0.6715(2) -0.0310(3) 0.0296(8) Uani 1 1 d . . . . .
H24A H 0.057131 0.663249 -0.119817 0.044 Uiso 1 1 calc R U . . .
H24B H 0.025724 0.710903 -0.024977 0.044 Uiso 1 1 calc R U . . .
H24C H 0.041058 0.633232 0.003375 0.044 Uiso 1 1 calc R U . . .
C101 C 0.1825(3) 0.54010(18) 0.0503(3) 0.0248(7) Uani 1 1 d . . . . .
H10A H 0.137220 0.554457 0.099455 0.030 Uiso 1 1 calc R U . . .
H10B H 0.133125 0.529263 -0.036485 0.030 Uiso 1 1 calc R U . . .
C102 C 0.2455(3) 0.47985(18) 0.1102(3) 0.0259(7) Uani 1 1 d . . . . .
C103 C 0.1979(4) 0.4171(2) 0.0851(5) 0.0410(10) Uani 1 1 d . . . . .
H103 H 0.126510 0.411409 0.024944 0.049 Uiso 1 1 calc R U . . .
C104 C 0.2576(4) 0.3632(2) 0.1504(5) 0.0443(10) Uani 1 1 d . . . . .
H104 H 0.226771 0.320111 0.135490 0.053 Uiso 1 1 calc R U . . .
C105 C 0.3615(4) 0.3723(2) 0.2367(4) 0.0397(9) Uani 1 1 d . . . . .
H105 H 0.402231 0.335463 0.281140 0.048 Uiso 1 1 calc R U . . .
C106 C 0.4066(3) 0.43550(19) 0.2587(4) 0.0278(7) Uani 1 1 d . . . . .
C107 C 0.5128(3) 0.45310(18) 0.3500(3) 0.0273(7) Uani 1 1 d . . . . .
C108 C 0.5803(4) 0.4058(2) 0.4292(4) 0.0362(9) Uani 1 1 d . . . . .
H108 H 0.559409 0.360529 0.421410 0.043 Uiso 1 1 calc R U . . .
C109 C 0.6779(4) 0.4253(2) 0.5192(4) 0.0423(11) Uani 1 1 d . . . . .
H109 H 0.724368 0.393218 0.573582 0.051 Uiso 1 1 calc R U . . .
C110 C 0.7084(4) 0.4909(2) 0.5306(4) 0.0403(10) Uani 1 1 d . . . . .
H110 H 0.774791 0.504095 0.594023 0.048 Uiso 1 1 calc R U . . .
C111 C 0.6416(3) 0.5381(2) 0.4489(3) 0.0317(8) Uani 1 1 d . . . . .
H111 H 0.664167 0.583045 0.456954 0.038 Uiso 1 1 calc R U . . .
C112 C 0.5430(3) 0.52088(18) 0.3565(3) 0.0243(7) Uani 1 1 d . . . . .
B1 B 0.8654(6) 0.6842(3) 0.5737(7) 0.0368(19) Uani 0.596(9) 1 d D U P A 1
F11 F 0.9747(5) 0.6950(4) 0.6350(10) 0.0473(19) Uani 0.596(9) 1 d D U P A 1
F12 F 0.8078(8) 0.6951(5) 0.6528(8) 0.081(2) Uani 0.596(9) 1 d D U P A 1
F13 F 0.8278(6) 0.7266(3) 0.4713(5) 0.0440(15) Uani 0.596(9) 1 d D U P A 1
F14 F 0.8462(5) 0.6205(2) 0.5262(7) 0.073(2) Uani 0.596(9) 1 d D U P A 1
B1' B 0.8631(8) 0.6920(4) 0.5927(9) 0.038(3) Uani 0.404(9) 1 d D U P A 2
F11' F 0.9667(8) 0.7181(6) 0.6337(14) 0.053(3) Uani 0.404(9) 1 d D U P A 2
F12' F 0.7944(8) 0.7263(4) 0.6392(8) 0.042(2) Uani 0.404(9) 1 d D U P A 2
F13' F 0.8195(8) 0.6957(6) 0.4624(7) 0.058(3) Uani 0.404(9) 1 d D U P A 2
F14' F 0.8701(8) 0.6268(3) 0.6315(10) 0.065(3) Uani 0.404(9) 1 d D U P A 2
S2 S 0.94308(12) 0.92368(8) 0.77399(15) 0.0498(5) Uani 0.836(5) 1 d D U P B 1
O2 O 1.0098(3) 0.9499(2) 0.6964(4) 0.0443(9) Uani 0.836(5) 1 d D U P B 1
C3 C 1.0404(9) 0.9247(5) 0.9416(6) 0.100(3) Uani 0.836(5) 1 d D U P B 1
H3A H 1.003485 0.908473 0.997572 0.150 Uiso 0.836(5) 1 calc R U P B 1
H3B H 1.102767 0.896121 0.949464 0.150 Uiso 0.836(5) 1 calc R U P B 1
H3C H 1.065899 0.970036 0.965553 0.150 Uiso 0.836(5) 1 calc R U P B 1
C4 C 0.9291(8) 0.8336(3) 0.7472(9) 0.074(3) Uani 0.836(5) 1 d D U P B 1
H4A H 0.886818 0.814835 0.795325 0.111 Uiso 0.836(5) 1 calc R U P B 1
H4B H 0.891457 0.824792 0.656904 0.111 Uiso 0.836(5) 1 calc R U P B 1
H4C H 1.001464 0.813155 0.775280 0.111 Uiso 0.836(5) 1 calc R U P B 1
S2' S 1.0232(9) 0.9080(7) 0.8205(11) 0.081(3) Uani 0.164(5) 1 d D U P B 2
O2' O 0.955(3) 0.8405(11) 0.799(3) 0.073(6) Uani 0.164(5) 1 d D U P B 2
C3' C 1.1582(19) 0.887(2) 0.945(3) 0.116(10) Uani 0.164(5) 1 d D U P B 2
H3'A H 1.205382 0.925721 0.963612 0.174 Uiso 0.164(5) 1 calc R U P B 2
H3'B H 1.146824 0.872040 1.021855 0.174 Uiso 0.164(5) 1 calc R U P B 2
H3'C H 1.192642 0.850977 0.913684 0.174 Uiso 0.164(5) 1 calc R U P B 2
C4' C 0.966(3) 0.9601(13) 0.918(3) 0.071(6) Uani 0.164(5) 1 d D U P B 2
H4'A H 1.004241 1.002760 0.935639 0.106 Uiso 0.164(5) 1 calc R U P B 2
H4'B H 0.888363 0.967598 0.871955 0.106 Uiso 0.164(5) 1 calc R U P B 2
H4'C H 0.975934 0.937507 0.998052 0.106 Uiso 0.164(5) 1 calc R U P B 2

loop_
_atom_site_aniso_label
_atom_site_aniso_U_11
_atom_site_aniso_U_22
_atom_site_aniso_U_33
_atom_site_aniso_U_23
_atom_site_aniso_U_13
_atom_site_aniso_U_12
Pt1 0.01828(9) 0.01624(9) 0.01522(9) -0.00052(4) 0.00443(6) 0.00019(4)
S1 0.0177(3) 0.0190(4) 0.0210(4) -0.0033(3) 0.0025(3) -0.0022(3)
P1 0.0165(3) 0.0203(4) 0.0146(3) -0.0022(3) 0.0043(3) -0.0026(3)
O1 0.0270(12) 0.0204(12) 0.0284(12) 0.0017(10) 0.0023(10) -0.0041(9)
N1 0.0293(15) 0.0191(14) 0.0246(14) 0.0017(11) 0.0134(12) -0.0017(11)
C1 0.0191(15) 0.034(2) 0.0329(18) -0.0079(15) 0.0081(14) -0.0034(14)
C2 0.0259(17) 0.0297(18) 0.0254(17) -0.0069(14) 0.0045(14) 0.0012(14)
C11 0.0247(16) 0.0266(17) 0.0188(15) -0.0059(13) 0.0090(13) -0.0021(14)
C12 0.0313(18) 0.0298(19) 0.0271(17) -0.0093(14) 0.0123(14) -0.0017(14)
C13 0.0353(19) 0.035(2) 0.0226(16) -0.0040(14) 0.0157(15) -0.0066(15)
C14 0.0329(19) 0.040(2) 0.0179(15) -0.0041(14) 0.0062(14) 0.0006(16)
C21 0.0189(14) 0.0250(16) 0.0146(14) -0.0001(12) 0.0029(11) 0.0025(12)
C22 0.0243(16) 0.0326(19) 0.0183(15) 0.0001(13) 0.0057(12) 0.0105(14)
C23 0.0276(17) 0.0255(17) 0.0266(17) 0.0047(14) 0.0068(14) 0.0029(14)
C24 0.0202(16) 0.039(2) 0.0241(17) 0.0013(15) 0.0016(13) 0.0030(14)
C101 0.0211(15) 0.0279(17) 0.0260(16) -0.0053(13) 0.0093(13) -0.0077(13)
C102 0.0266(16) 0.0231(17) 0.0310(18) -0.0016(14) 0.0139(14) -0.0099(13)
C103 0.040(2) 0.029(2) 0.058(3) -0.0014(18) 0.021(2) -0.0112(16)
C104 0.050(3) 0.023(2) 0.063(3) 0.0007(19) 0.024(2) -0.0126(18)
C105 0.058(3) 0.0228(19) 0.047(2) 0.0052(17) 0.029(2) -0.0006(18)
C106 0.042(2) 0.0217(16) 0.0266(18) 0.0052(14) 0.0206(16) 0.0045(15)
C107 0.042(2) 0.0245(17) 0.0204(16) 0.0062(13) 0.0172(15) 0.0108(15)
C108 0.052(2) 0.032(2) 0.0309(19) 0.0115(17) 0.0221(18) 0.0151(19)
C109 0.056(3) 0.048(3) 0.024(2) 0.0125(16) 0.016(2) 0.028(2)
C110 0.041(2) 0.051(3) 0.0187(17) -0.0010(16) -0.0017(15) 0.0197(19)
C111 0.0352(19) 0.033(2) 0.0214(16) -0.0051(14) 0.0031(14) 0.0110(16)
C112 0.0299(17) 0.0265(17) 0.0151(14) 0.0036(12) 0.0062(13) 0.0122(14)
B1 0.026(3) 0.041(4) 0.033(4) 0.010(3) -0.002(3) -0.012(3)
F11 0.030(2) 0.048(4) 0.047(3) 0.008(3) -0.008(2) -0.003(2)
F12 0.071(4) 0.112(7) 0.075(4) 0.009(5) 0.044(4) -0.019(5)
F13 0.045(3) 0.038(3) 0.034(2) 0.008(2) -0.005(2) 0.001(3)
F14 0.055(3) 0.037(3) 0.100(5) 0.003(3) -0.005(3) -0.010(2)
B1' 0.028(5) 0.051(5) 0.034(4) -0.003(4) 0.011(4) -0.007(4)
F11' 0.027(4) 0.071(8) 0.051(5) 0.011(6) 0.002(3) -0.013(4)
F12' 0.042(4) 0.051(5) 0.038(4) -0.011(3) 0.022(3) -0.005(4)
F13' 0.041(4) 0.090(7) 0.034(3) -0.013(4) 0.005(3) 0.011(5)
F14' 0.078(5) 0.047(4) 0.076(6) -0.002(4) 0.033(4) -0.009(4)
S2 0.0377(8) 0.0666(10) 0.0518(9) 0.0315(7) 0.0240(6) 0.0241(6)
O2 0.052(2) 0.047(2) 0.043(2) 0.0107(17) 0.0275(18) 0.0028(18)
C3 0.087(6) 0.143(8) 0.057(5) 0.034(5) 0.010(4) 0.010(5)
C4 0.073(5) 0.081(5) 0.085(6) 0.031(5) 0.048(5) -0.002(4)
S2' 0.064(6) 0.100(6) 0.071(6) -0.007(5) 0.014(4) 0.023(5)
O2' 0.084(11) 0.090(11) 0.053(12) -0.002(10) 0.035(10) 0.000(10)
C3' 0.088(13) 0.138(18) 0.100(16) 0.008(16) 0.007(14) 0.023(13)
C4' 0.084(12) 0.083(12) 0.054(11) 0.033(10) 0.034(10) 0.022(11)

loop_
_atom_type_symbol
_atom_type_description
_atom_type_scat_dispersion_real
_atom_type_scat_dispersion_imag
_atom_type_scat_source
C C 0.0181 0.0091 'International Tables Vol C Tables 4.2.6.8 and 6.1.1.4'
H H 0.0000 0.0000 'International Tables Vol C Tables 4.2.6.8 and 6.1.1.4'
B B 0.0090 0.0039 'International Tables Vol C Tables 4.2.6.8 and 6.1.1.4'
F F 0.0727 0.0534 'International Tables Vol C Tables 4.2.6.8 and 6.1.1.4'
N N 0.0311 0.0180 'International Tables Vol C Tables 4.2.6.8 and 6.1.1.4'
O O 0.0492 0.0322 'International Tables Vol C Tables 4.2.6.8 and 6.1.1.4'
P P 0.2955 0.4335 'International Tables Vol C Tables 4.2.6.8 and 6.1.1.4'
Pt Pt -4.5932 6.9264 'International Tables Vol C Tables 4.2.6.8 and 6.1.1.4'
S S 0.3331 0.5567 'International Tables Vol C Tables 4.2.6.8 and 6.1.1.4'

loop_
_geom_angle_atom_site_label_1
_geom_angle_atom_site_label_2
_geom_angle_atom_site_label_3
_geom_angle
_geom_angle_site_symmetry_1
_geom_angle_site_symmetry_3
_geom_angle_publ_flag
N1 Pt1 C112 80.40(14) . . ?
N1 Pt1 S1 176.44(8) . . ?
C112 Pt1 S1 97.72(11) . . ?
N1 Pt1 P1 82.68(9) . . ?
C112 Pt1 P1 162.79(11) . . ?
S1 Pt1 P1 99.00(3) . . ?
O1 S1 C1 106.12(18) . . ?
O1 S1 C2 105.72(17) . . ?
C1 S1 C2 103.43(17) . . ?
O1 S1 Pt1 118.57(10) . . ?
C1 S1 Pt1 109.87(13) . . ?
C2 S1 Pt1 111.92(13) . . ?
C101 P1 C11 104.63(16) . . ?
C101 P1 C21 101.85(16) . . ?
C11 P1 C21 113.63(15) . . ?
C101 P1 Pt1 98.20(12) . . ?
C11 P1 Pt1 111.70(11) . . ?
C21 P1 Pt1 123.05(10) . . ?
C102 N1 C106 121.4(3) . . ?
C102 N1 Pt1 122.6(2) . . ?
C106 N1 Pt1 115.8(3) . . ?
S1 C1 H1A 109.5 . . ?
S1 C1 H1B 109.5 . . ?
H1A C1 H1B 109.5 . . ?
S1 C1 H1C 109.5 . . ?
H1A C1 H1C 109.5 . . ?
H1B C1 H1C 109.5 . . ?
S1 C2 H2A 109.5 . . ?
S1 C2 H2B 109.5 . . ?
H2A C2 H2B 109.5 . . ?
S1 C2 H2C 109.5 . . ?
H2A C2 H2C 109.5 . . ?
H2B C2 H2C 109.5 . . ?
C13 C11 C12 108.7(3) . . ?
C13 C11 C14 109.7(3) . . ?
C12 C11 C14 108.5(3) . . ?
C13 C11 P1 109.4(2) . . ?
C12 C11 P1 107.2(2) . . ?
C14 C11 P1 113.1(2) . . ?
C11 C12 H12A 109.5 . . ?
C11 C12 H12B 109.5 . . ?
H12A C12 H12B 109.5 . . ?
C11 C12 H12C 109.5 . . ?
H12A C12 H12C 109.5 . . ?
H12B C12 H12C 109.5 . . ?
C11 C13 H13A 109.5 . . ?
C11 C13 H13B 109.5 . . ?
H13A C13 H13B 109.5 . . ?
C11 C13 H13C 109.5 . . ?
H13A C13 H13C 109.5 . . ?
H13B C13 H13C 109.5 . . ?
C11 C14 H14A 109.5 . . ?
C11 C14 H14B 109.5 . . ?
H14A C14 H14B 109.5 . . ?
C11 C14 H14C 109.5 . . ?
H14A C14 H14C 109.5 . . ?
H14B C14 H14C 109.5 . . ?
C22 C21 C23 108.6(3) . . ?
C22 C21 C24 108.6(3) . . ?
C23 C21 C24 108.5(3) . . ?
C22 C21 P1 105.4(2) . . ?
C23 C21 P1 113.4(2) . . ?
C24 C21 P1 112.1(3) . . ?
C21 C22 H22A 109.5 . . ?
C21 C22 H22B 109.5 . . ?
H22A C22 H22B 109.5 . . ?
C21 C22 H22C 109.5 . . ?
H22A C22 H22C 109.5 . . ?
H22B C22 H22C 109.5 . . ?
C21 C23 H23A 109.5 . . ?
C21 C23 H23B 109.5 . . ?
H23A C23 H23B 109.5 . . ?
C21 C23 H23C 109.5 . . ?
H23A C23 H23C 109.5 . . ?
H23B C23 H23C 109.5 . . ?
C21 C24 H24A 109.5 . . ?
C21 C24 H24B 109.5 . . ?
H24A C24 H24B 109.5 . . ?
C21 C24 H24C 109.5 . . ?
H24A C24 H24C 109.5 . . ?
H24B C24 H24C 109.5 . . ?
C102 C101 P1 111.3(2) . . ?
C102 C101 H10A 109.4 . . ?
P1 C101 H10A 109.4 . . ?
C102 C101 H10B 109.4 . . ?
P1 C101 H10B 109.4 . . ?
H10A C101 H10B 108.0 . . ?
N1 C102 C103 120.9(4) . . ?
N1 C102 C101 118.2(3) . . ?
C103 C102 C101 120.8(4) . . ?
C104 C103 C102 118.4(4) . . ?
C104 C103 H103 120.8 . . ?
C102 C103 H103 120.8 . . ?
C105 C104 C103 120.0(4) . . ?
C105 C104 H104 120.0 . . ?
C103 C104 H104 120.0 . . ?
C104 C105 C106 120.0(4) . . ?
C104 C105 H105 120.0 . . ?
C106 C105 H105 120.0 . . ?
N1 C106 C105 119.2(4) . . ?
N1 C106 C107 114.6(3) . . ?
C105 C106 C107 126.2(4) . . ?
C108 C107 C112 121.8(4) . . ?
C108 C107 C106 121.3(4) . . ?
C112 C107 C106 116.9(3) . . ?
C109 C108 C107 119.4(4) . . ?
C109 C108 H108 120.3 . . ?
C107 C108 H108 120.3 . . ?
C110 C109 C108 120.4(4) . . ?
C110 C109 H109 119.8 . . ?
C108 C109 H109 119.8 . . ?
C109 C110 C111 120.1(4) . . ?
C109 C110 H110 119.9 . . ?
C111 C110 H110 119.9 . . ?
C112 C111 C110 121.6(4) . . ?
C112 C111 H111 119.2 . . ?
C110 C111 H111 119.2 . . ?
C111 C112 C107 116.7(3) . . ?
C111 C112 Pt1 131.8(3) . . ?
C107 C112 Pt1 111.5(3) . . ?
F11 B1 F12 111.3(7) . . ?
F11 B1 F14 111.0(6) . . ?
F12 B1 F14 109.6(6) . . ?
F11 B1 F13 108.8(6) . . ?
F12 B1 F13 109.2(6) . . ?
F14 B1 F13 106.8(6) . . ?
F11' B1' F14' 108.3(7) . . ?
F11' B1' F13' 108.9(8) . . ?
F14' B1' F13' 110.3(8) . . ?
F11' B1' F12' 112.3(8) . . ?
F14' B1' F12' 109.7(7) . . ?
F13' B1' F12' 107.5(7) . . ?
O2 S2 C4 106.9(3) . . ?
O2 S2 C3 104.6(4) . . ?
C4 S2 C3 99.8(4) . . ?
S2 C3 H3A 109.5 . . ?
S2 C3 H3B 109.5 . . ?
H3A C3 H3B 109.5 . . ?
S2 C3 H3C 109.5 . . ?
H3A C3 H3C 109.5 . . ?
H3B C3 H3C 109.5 . . ?
S2 C4 H4A 109.5 . . ?
S2 C4 H4B 109.5 . . ?
H4A C4 H4B 109.5 . . ?
S2 C4 H4C 109.5 . . ?
H4A C4 H4C 109.5 . . ?
H4B C4 H4C 109.5 . . ?
O2' S2' C4' 104.5(9) . . ?
O2' S2' C3' 104.4(9) . . ?
C4' S2' C3' 99.0(8) . . ?
S2' C3' H3'A 109.5 . . ?
S2' C3' H3'B 109.5 . . ?
H3'A C3' H3'B 109.5 . . ?
S2' C3' H3'C 109.5 . . ?
H3'A C3' H3'C 109.5 . . ?
H3'B C3' H3'C 109.5 . . ?
S2' C4' H4'A 109.5 . . ?
S2' C4' H4'B 109.5 . . ?
H4'A C4' H4'B 109.5 . . ?
S2' C4' H4'C 109.5 . . ?
H4'A C4' H4'C 109.5 . . ?
H4'B C4' H4'C 109.5 . . ?

loop_
_geom_bond_atom_site_label_1
_geom_bond_atom_site_label_2
_geom_bond_distance
_geom_bond_site_symmetry_2
_geom_bond_publ_flag
Pt1 N1 2.049(3) . ?
Pt1 C112 2.081(3) . ?
Pt1 S1 2.2140(8) . ?
Pt1 P1 2.3557(8) . ?
S1 O1 1.473(3) . ?
S1 C1 1.782(4) . ?
S1 C2 1.785(4) . ?
P1 C101 1.839(3) . ?
P1 C11 1.875(3) . ?
P1 C21 1.876(3) . ?
N1 C102 1.340(5) . ?
N1 C106 1.367(5) . ?
C1 H1A 0.9800 . ?
C1 H1B 0.9800 . ?
C1 H1C 0.9800 . ?
C2 H2A 0.9800 . ?
C2 H2B 0.9800 . ?
C2 H2C 0.9800 . ?
C11 C13 1.533(5) . ?
C11 C12 1.534(5) . ?
C11 C14 1.538(5) . ?
C12 H12A 0.9800 . ?
C12 H12B 0.9800 . ?
C12 H12C 0.9800 . ?
C13 H13A 0.9800 . ?
C13 H13B 0.9800 . ?
C13 H13C 0.9800 . ?
C14 H14A 0.9800 . ?
C14 H14B 0.9800 . ?
C14 H14C 0.9800 . ?
C21 C22 1.530(4) . ?
C21 C23 1.534(5) . ?
C21 C24 1.541(5) . ?
C22 H22A 0.9800 . ?
C22 H22B 0.9800 . ?
C22 H22C 0.9800 . ?
C23 H23A 0.9800 . ?
C23 H23B 0.9800 . ?
C23 H23C 0.9800 . ?
C24 H24A 0.9800 . ?
C24 H24B 0.9800 . ?
C24 H24C 0.9800 . ?
C101 C102 1.492(5) . ?
C101 H10A 0.9900 . ?
C101 H10B 0.9900 . ?
C102 C103 1.397(5) . ?
C103 C104 1.391(7) . ?
C103 H103 0.9500 . ?
C104 C105 1.379(7) . ?
C104 H104 0.9500 . ?
C105 C106 1.392(6) . ?
C105 H105 0.9500 . ?
C106 C107 1.455(6) . ?
C107 C108 1.392(5) . ?
C107 C112 1.421(5) . ?
C108 C109 1.381(7) . ?
C108 H108 0.9500 . ?
C109 C110 1.378(7) . ?
C109 H109 0.9500 . ?
C110 C111 1.399(5) . ?
C110 H110 0.9500 . ?
C111 C112 1.388(5) . ?
C111 H111 0.9500 . ?
B1 F11 1.371(6) . ?
B1 F12 1.379(6) . ?
B1 F14 1.383(6) . ?
B1 F13 1.383(6) . ?
B1' F11' 1.378(7) . ?
B1' F14' 1.380(7) . ?
B1' F13' 1.381(7) . ?
B1' F12' 1.382(7) . ?
S2 O2 1.537(3) . ?
S2 C4 1.845(6) . ?
S2 C3 1.873(6) . ?
C3 H3A 0.9800 . ?
C3 H3B 0.9800 . ?
C3 H3C 0.9800 . ?
C4 H4A 0.9800 . ?
C4 H4B 0.9800 . ?
C4 H4C 0.9800 . ?
S2' O2' 1.605(7) . ?
S2' C4' 1.865(8) . ?
S2' C3' 1.880(8) . ?
C3' H3'A 0.9800 . ?
C3' H3'B 0.9800 . ?
C3' H3'C 0.9800 . ?
C4' H4'A 0.9800 . ?
C4' H4'B 0.9800 . ?
C4' H4'C 0.9800 . ?

loop_
_geom_torsion_atom_site_label_1
_geom_torsion_atom_site_label_2
_geom_torsion_atom_site_label_3
_geom_torsion_atom_site_label_4
_geom_torsion
_geom_torsion_site_symmetry_1
_geom_torsion_site_symmetry_2
_geom_torsion_site_symmetry_3
_geom_torsion_site_symmetry_4
_geom_torsion_publ_flag
C101 P1 C11 C13 -171.2(3) . . . . ?
C21 P1 C11 C13 78.5(3) . . . . ?
Pt1 P1 C11 C13 -66.0(3) . . . . ?
C101 P1 C11 C12 -53.5(3) . . . . ?
C21 P1 C11 C12 -163.7(2) . . . . ?
Pt1 P1 C11 C12 51.7(3) . . . . ?
C101 P1 C11 C14 66.1(3) . . . . ?
C21 P1 C11 C14 -44.1(3) . . . . ?
Pt1 P1 C11 C14 171.3(2) . . . . ?
C101 P1 C21 C22 81.1(3) . . . . ?
C11 P1 C21 C22 -167.0(2) . . . . ?
Pt1 P1 C21 C22 -27.0(3) . . . . ?
C101 P1 C21 C23 -160.2(2) . . . . ?
C11 P1 C21 C23 -48.3(3) . . . . ?
Pt1 P1 C21 C23 91.7(2) . . . . ?
C101 P1 C21 C24 -36.9(3) . . . . ?
C11 P1 C21 C24 75.0(3) . . . . ?
Pt1 P1 C21 C24 -145.0(2) . . . . ?
C11 P1 C101 C102 88.5(3) . . . . ?
C21 P1 C101 C102 -152.9(2) . . . . ?
Pt1 P1 C101 C102 -26.6(3) . . . . ?
C106 N1 C102 C103 -2.4(5) . . . . ?
Pt1 N1 C102 C103 172.7(3) . . . . ?
C106 N1 C102 C101 174.7(3) . . . . ?
Pt1 N1 C102 C101 -10.2(4) . . . . ?
P1 C101 C102 N1 26.4(4) . . . . ?
P1 C101 C102 C103 -156.4(3) . . . . ?
N1 C102 C103 C104 1.7(7) . . . . ?
C101 C102 C103 C104 -175.4(4) . . . . ?
C102 C103 C104 C105 -0.5(7) . . . . ?
C103 C104 C105 C106 0.1(7) . . . . ?
C102 N1 C106 C105 1.9(5) . . . . ?
Pt1 N1 C106 C105 -173.4(3) . . . . ?
C102 N1 C106 C107 -176.4(3) . . . . ?
Pt1 N1 C106 C107 8.2(4) . . . . ?
C104 C105 C106 N1 -0.8(6) . . . . ?
C104 C105 C106 C107 177.4(4) . . . . ?
N1 C106 C107 C108 176.5(3) . . . . ?
C105 C106 C107 C108 -1.8(6) . . . . ?
N1 C106 C107 C112 -2.0(5) . . . . ?
C105 C106 C107 C112 179.7(4) . . . . ?
C112 C107 C108 C109 1.9(6) . . . . ?
C106 C107 C108 C109 -176.5(4) . . . . ?
C107 C108 C109 C110 0.0(6) . . . . ?
C108 C109 C110 C111 -1.5(7) . . . . ?
C109 C110 C111 C112 1.1(6) . . . . ?
C110 C111 C112 C107 0.8(6) . . . . ?
C110 C111 C112 Pt1 -177.9(3) . . . . ?
C108 C107 C112 C111 -2.3(5) . . . . ?
C106 C107 C112 C111 176.2(3) . . . . ?
C108 C107 C112 Pt1 176.7(3) . . . . ?
C106 C107 C112 Pt1 -4.9(4) . . . . ?
